data_1512427
loop_
_publ_author_name
'Peihua Zhua'
'Yan Wanga'
'Mingliang Rena'
'Xian Zhaob'
'Xiaomei Zhang'

_publ_section_title
;
 Sandwich-type heteroleptic tris(phthalocyaninato) terbium triple-decker:
 Single crystal structure and self-assembled nanostructures
;
_journal_name_full
;
Inorganica Chimica Acta
;
_journal_page_first 10
_journal_page_last 15
_journal_paper_doi 10.1016/j.ica.2012.06.022
_journal_volume 392
_journal_year 2012
_chemical_formula_moiety 'C160 H176 N24 O8 Tb2'
_chemical_formula_sum 'C160 H176 N24 O8 Tb2'
_chemical_formula_weight 2881.09
_chemical_name_systematic
; 
 ? 
;
_space_group_IT_number 14
_symmetry_cell_setting monoclinic
_symmetry_space_group_name_Hall '-P 2yn'
_symmetry_space_group_name_H-M 'P 1 21/n 1'
_atom_sites_solution_hydrogens geom
_atom_sites_solution_primary direct
_atom_sites_solution_secondary difmap
_audit_creation_method SHELXL-97
_cell_angle_alpha 90.00
_cell_angle_beta 107.622(4)
_cell_angle_gamma 90.00
_cell_formula_units_Z 2
_cell_length_a 22.5251(8)
_cell_length_b 14.1345(5)
_cell_length_c 22.9835(8)
_cell_measurement_temperature 298(2)
_cell_volume 6974.1(5)
_computing_cell_refinement 'SAINT-Plus (Bruker, 2001)'
_computing_data_collection 'APEX2 (Bruker, 2004)'
_computing_data_reduction 'SAINT-Plus (Bruker, 2001)'
_computing_molecular_graphics 'SHELXTL (Sheldrick, 2008<i>b</i>)'
_computing_publication_material 'SHELXTL (Sheldrick, 2008<i>b</i>)'
_computing_structure_refinement 'SHELXL97 (Sheldrick, 2008<i>b</i>)'
_computing_structure_solution 'SHELXS97 (Sheldrick, 2008<i>b</i>)'
_diffrn_ambient_temperature 298(2)
_diffrn_measured_fraction_theta_full 0.990
_diffrn_measured_fraction_theta_max 0.990
_diffrn_measurement_device_type 'Bruker APEX II CCD area-detector'
_diffrn_measurement_method '\f and \w scans'
_diffrn_radiation_monochromator graphite
_diffrn_radiation_source 'fine-focus sealed tube'
_diffrn_radiation_type MoK\a
_diffrn_radiation_wavelength 0.71073
_diffrn_reflns_av_R_equivalents 0.0450
_diffrn_reflns_av_sigmaI/netI 0.0511
_diffrn_reflns_limit_h_max 25
_diffrn_reflns_limit_h_min -25
_diffrn_reflns_limit_k_max 15
_diffrn_reflns_limit_k_min -16
_diffrn_reflns_limit_l_max 18
_diffrn_reflns_limit_l_min -26
_diffrn_reflns_number 30329
_diffrn_reflns_theta_full 24.00
_diffrn_reflns_theta_max 24.00
_diffrn_reflns_theta_min 3.03
_exptl_absorpt_coefficient_mu 1.075
_exptl_absorpt_correction_T_max 0.8301
_exptl_absorpt_correction_T_min 0.7457
_exptl_absorpt_correction_type multi-scan
_exptl_absorpt_process_details SADABS
_exptl_crystal_colour GREEN-BLACK
_exptl_crystal_density_diffrn 1.372
_exptl_crystal_density_method 'not measured'
_exptl_crystal_description BLOCK
_exptl_crystal_F_000 2996
_exptl_crystal_size_max 0.29
_exptl_crystal_size_mid 0.26
_exptl_crystal_size_min 0.18
_refine_diff_density_max 3.228
_refine_diff_density_min -1.156
_refine_diff_density_rms 0.092
_refine_ls_extinction_method none
_refine_ls_goodness_of_fit_ref 1.070
_refine_ls_hydrogen_treatment mixed
_refine_ls_matrix_type full
_refine_ls_number_parameters 878
_refine_ls_number_reflns 10843
_refine_ls_number_restraints 0
_refine_ls_restrained_S_all 1.070
_refine_ls_R_factor_all 0.0673
_refine_ls_R_factor_gt 0.0480
_refine_ls_shift/su_max 0.001
_refine_ls_shift/su_mean 0.000
_refine_ls_structure_factor_coef Fsqd
_refine_ls_weighting_details 'calc w=1/[\s^2^(Fo^2^)+(0.0673P)^2^+7.6919P] where P=(Fo^2^+2Fc^2^)/3'
_refine_ls_weighting_scheme calc
_refine_ls_wR_factor_gt 0.1148
_refine_ls_wR_factor_ref 0.1305
_reflns_number_gt 8518
_reflns_number_total 10843
_reflns_threshold_expression >2sigma(I)
_cod_data_source_file ICA-2012-392-10-15.cif
_cod_data_source_block 101112b_zph_dy_new
_cod_depositor_comments
;
The following automatic conversions were performed:

'_exptl_absorpt_correction_type' value 'MULTI-SCAN' changed to
'multi-scan' according to the built-in table from CIF Core dictionary
named 'cif_core.dic' version 2.4.1 from 2010-06-29.

Automatic conversion script
Id: cif_fix_values 1891 2012-01-12 08:04:46Z andrius 
;
_cod_original_cell_volume 6974.1(4)
_cod_original_sg_symbol_H-M P21/n
_cod_database_code 1512427

loop_
_symmetry_equiv_pos_as_xyz
'x, y, z'
'-x+1/2, y+1/2, -z+1/2'
'-x, -y, -z'
'x-1/2, -y-1/2, z-1/2'

loop_
_atom_site_label
_atom_site_type_symbol
_atom_site_fract_x
_atom_site_fract_y
_atom_site_fract_z
_atom_site_U_iso_or_equiv
_atom_site_adp_type
_atom_site_occupancy
_atom_site_symmetry_multiplicity
_atom_site_calc_flag
_atom_site_refinement_flags
Tb Tb 0.492933(10) 0.121340(15) 0.491522(10) 0.02992(11) Uani 1 1 d .
N N 0.55140(19) 0.0165(3) 0.58331(19) 0.0380(10) Uani 1 1 d .
N0AA N 0.57284(19) 0.0020(3) 0.47379(19) 0.0355(10) Uani 1 1 d .
C C 0.6343(2) 0.0159(4) 0.5106(2) 0.0367(13) Uani 1 1 d .
C0AA C 0.6363(2) 0.0332(4) 0.6702(2) 0.0379(12) Uani 1 1 d .
C1AA C 0.5307(2) 0.0203(4) 0.6342(2) 0.0354(12) Uani 1 1 d .
N1AA N 0.4711(2) 0.2166(3) 0.5644(2) 0.0433(11) Uani 1 1 d .
N2AA N 0.5040(2) 0.2003(3) 0.4067(2) 0.0429(11) Uani 1 1 d .
C2AA C 0.5835(2) 0.0309(4) 0.6883(2) 0.0380(12) Uani 1 1 d .
C3AA C 0.4136(3) 0.2202(4) 0.5733(3) 0.0464(14) Uani 1 1 d .
C4AA C 0.6989(3) 0.0434(4) 0.7734(3) 0.0498(15) Uani 1 1 d .
C5AA C 0.6222(2) 0.2363(4) 0.4982(3) 0.0433(13) Uani 1 1 d .
C6AA C 0.6159(2) 0.0257(3) 0.6042(2) 0.0316(11) Uani 1 1 d .
N3AA N 0.5775(2) 0.2240(3) 0.5265(2) 0.0419(11) Uani 1 1 d .
C7AA C 0.5750(2) -0.0023(4) 0.4145(2) 0.0348(12) Uani 1 1 d .
C8AA C 0.6028(2) 0.2489(4) 0.5872(3) 0.0427(13) Uani 1 1 d .
C9AA C 0.6680(3) 0.2712(4) 0.5981(3) 0.0542(16) Uani 1 1 d .
O O 0.75283(18) 0.0482(4) 0.82049(18) 0.0621(12) Uani 1 1 d .
C0BA C 0.5604(3) 0.2162(4) 0.3967(3) 0.0466(14) Uani 1 1 d .
C1BA C 0.5867(3) 0.0375(4) 0.7496(3) 0.0468(14) Uani 1 1 d .
H1B H 0.5508 0.0376 0.7616 0.056 Uiso 1 1 calc R
C2BA C 0.6957(2) 0.0402(4) 0.7128(2) 0.0433(13) Uani 1 1 d .
H2B H 0.7314 0.0426 0.7005 0.052 Uiso 1 1 calc R
C3BA C 0.5146(3) 0.2390(4) 0.6198(3) 0.0457(14) Uani 1 1 d .
C4BA C 0.9250(3) 0.0293(5) 0.8545(3) 0.0643(18) Uani 1 1 d .
H4BA H 0.9314 0.0849 0.8324 0.077 Uiso 1 1 calc R
H4BB H 0.9233 -0.0249 0.8281 0.077 Uiso 1 1 calc R
C5BA C 0.6378(3) 0.0078(4) 0.4130(3) 0.0448(14) Uani 1 1 d .
O0AA O 0.6558(2) 0.0490(4) 0.85320(19) 0.0744(14) Uani 1 1 d .
C6BA C 0.6447(3) 0.0436(5) 0.7918(3) 0.0506(14) Uani 1 1 d .
C7BA C 0.4201(3) 0.2354(4) 0.6372(3) 0.0546(16) Uani 1 1 d .
C8BA C 0.6806(3) 0.2634(4) 0.5430(3) 0.0527(15) Uani 1 1 d .
C9BA C 0.6747(2) 0.0198(4) 0.4734(3) 0.0424(13) Uani 1 1 d .
C0CA C 0.7389(3) 0.0365(5) 0.4876(3) 0.0589(16) Uani 1 1 d .
H0C H 0.7636 0.0438 0.5278 0.071 Uiso 1 1 calc R
C1CA C 0.8630(3) 0.0385(5) 0.8654(3) 0.0640(18) Uani 1 1 d .
H1CA H 0.8631 0.0946 0.8897 0.077 Uiso 1 1 calc R
H1CB H 0.8563 -0.0159 0.8883 0.077 Uiso 1 1 calc R
C2CA C 0.3784(4) 0.2362(5) 0.6702(3) 0.073(2) Uani 1 1 d .
H2C H 0.3360 0.2283 0.6508 0.087 Uiso 1 1 calc R
C3CA C 0.7146(3) 0.2967(5) 0.6512(3) 0.079(2) Uani 1 1 d .
H3C H 0.7063 0.3030 0.6882 0.095 Uiso 1 1 calc R
C4CA C 0.5940(4) 0.2275(5) 0.2994(3) 0.075(2) Uani 1 1 d .
H4C H 0.6364 0.2348 0.3190 0.090 Uiso 1 1 calc R
C5CA C 0.5526(3) 0.2196(4) 0.3316(3) 0.0529(15) Uani 1 1 d .
C6CA C 0.4882(3) 0.2103(4) 0.3025(3) 0.0516(15) Uani 1 1 d .
C7CA C 0.4839(3) 0.2482(4) 0.6656(3) 0.0542(16) Uani 1 1 d .
C8CA C 0.9814(3) 0.0179(5) 0.9108(3) 0.0666(19) Uani 1 1 d .
H8CA H 0.9824 0.0712 0.9377 0.080 Uiso 1 1 calc R
H8CB H 0.9755 -0.0387 0.9323 0.080 Uiso 1 1 calc R
C9CA C 0.4591(3) 0.2020(4) 0.3500(3) 0.0463(14) Uani 1 1 d .
C0DA C 0.5708(4) 0.2244(6) 0.2359(4) 0.085(2) Uani 1 1 d .
H0D H 0.5979 0.2285 0.2125 0.102 Uiso 1 1 calc R
C1DA C 0.7397(3) 0.2786(5) 0.5391(4) 0.075(2) Uani 1 1 d .
H1D H 0.7484 0.2732 0.5022 0.091 Uiso 1 1 calc R
C2DA C 0.4664(4) 0.2093(5) 0.2397(3) 0.0683(19) Uani 1 1 d .
H2D H 0.4240 0.2046 0.2195 0.082 Uiso 1 1 calc R
C3DA C 0.6635(3) 0.0114(4) 0.3655(3) 0.0556(16) Uani 1 1 d .
H3D H 0.6390 0.0016 0.3254 0.067 Uiso 1 1 calc R
C4DA C 0.5056(3) 0.2615(5) 0.7292(3) 0.0664(18) Uani 1 1 d .
H4D H 0.5477 0.2707 0.7492 0.080 Uiso 1 1 calc R
C5DA C 0.8105(3) 0.0452(5) 0.8066(3) 0.0606(17) Uani 1 1 d .
H5DA H 0.8151 0.1020 0.7846 0.073 Uiso 1 1 calc R
H5DB H 0.8112 -0.0091 0.7810 0.073 Uiso 1 1 calc R
C6DA C 0.7255(3) 0.0295(6) 0.3786(3) 0.075(2) Uani 1 1 d .
C7DA C 0.7728(3) 0.3119(6) 0.6466(5) 0.095(3) Uani 1 1 d .
H7D H 0.8046 0.3294 0.6813 0.114 Uiso 1 1 calc R
C8DA C 0.4007(4) 0.2489(7) 0.7329(4) 0.089(3) Uani 1 1 d .
H8D H 0.3734 0.2495 0.7561 0.107 Uiso 1 1 calc R
C9DA C 0.7638(3) 0.0417(6) 0.4412(3) 0.074(2) Uani 1 1 d .
C0EA C 0.7857(3) 0.3023(6) 0.5928(5) 0.095(3) Uani 1 1 d .
H0E H 0.8263 0.3119 0.5918 0.114 Uiso 1 1 calc R
C1EA C 0.5206(7) 0.0085(11) 0.9144(7) 0.167(6) Uani 1 1 d .
H1EA H 0.5112 -0.0498 0.9321 0.200 Uiso 1 1 calc R
H1EB H 0.5352 0.0536 0.9475 0.200 Uiso 1 1 calc R
C2EA C 0.6051(4) 0.0698(7) 0.8766(4) 0.092(3) Uani 1 1 d .
H2EA H 0.6207 0.1059 0.9140 0.111 Uiso 1 1 calc R
H2EB H 0.5751 0.1091 0.8473 0.111 Uiso 1 1 calc R
C3EA C 0.5745(6) -0.0116(7) 0.8886(5) 0.118(4) Uani 1 1 d .
H3EA H 0.6048 -0.0512 0.9174 0.142 Uiso 1 1 calc R
H3EB H 0.5586 -0.0472 0.8510 0.142 Uiso 1 1 calc R
C4EA C 0.4636(4) 0.2606(6) 0.7605(4) 0.085(2) Uani 1 1 d .
H4E H 0.4779 0.2682 0.8026 0.102 Uiso 1 1 calc R
C5EA C 0.5077(4) 0.2152(6) 0.2078(3) 0.085(2) Uani 1 1 d .
H5E H 0.4931 0.2131 0.1654 0.102 Uiso 1 1 calc R
N5AA N 0.65406(19) 0.0259(3) 0.5712(2) 0.0370(10) Uani 1 1 d .
N6AA N 0.5275(2) -0.0143(3) 0.3646(2) 0.0379(11) Uani 1 1 d .
N7AA N 0.3980(2) 0.1979(3) 0.3394(2) 0.0469(12) Uani 1 1 d .
N8AA N 0.3581(2) 0.2113(3) 0.5303(2) 0.0500(12) Uani 1 1 d .
N9AA N 0.6152(2) 0.2307(3) 0.4389(2) 0.0509(12) Uani 1 1 d .
N4AA N 0.39745(19) 0.1941(3) 0.4444(2) 0.0396(10) Uani 1 1 d .
N0BA N 0.5750(2) 0.2530(3) 0.6297(2) 0.0485(12) Uani 1 1 d .
C2FA C 0.3705(2) 0.1982(4) 0.3820(3) 0.0427(13) Uani 1 1 d .
C3FA C 0.3523(2) 0.2027(4) 0.4716(3) 0.0448(14) Uani 1 1 d .
C4FA C 1.0980(3) -0.0074(5) 0.9542(4) 0.072(2) Uani 1 1 d .
H4FA H 1.1002 0.0418 0.9842 0.087 Uiso 1 1 calc R
H4FB H 1.0916 -0.0669 0.9723 0.087 Uiso 1 1 calc R
C5FA C 1.0421(3) 0.0114(5) 0.8999(4) 0.072(2) Uani 1 1 d .
H5FA H 1.0492 0.0702 0.8813 0.086 Uiso 1 1 calc R
H5FB H 1.0397 -0.0385 0.8703 0.086 Uiso 1 1 calc R
O1AA O 0.7575(3) 0.0402(7) 0.3381(3) 0.131(3) Uani 1 1 d .
O2AA O 0.8242(2) 0.0622(7) 0.4463(3) 0.121(2) Uani 1 1 d .
C6FA C 1.1593(4) -0.0117(7) 0.9422(5) 0.100(3) Uani 1 1 d .
H6FA H 1.1674 0.0493 0.9268 0.120 Uiso 1 1 calc R
H6FB H 1.1566 -0.0580 0.9104 0.120 Uiso 1 1 calc R
C7FA C 0.3037(3) 0.2039(4) 0.3699(3) 0.0529(15) Uani 1 1 d .
C8FA C 0.2915(3) 0.2068(4) 0.4249(3) 0.0510(15) Uani 1 1 d .
C9FA C 0.2557(3) 0.2060(5) 0.3145(3) 0.075(2) Uani 1 1 d .
H9F H 0.2638 0.2050 0.2771 0.090 Uiso 1 1 calc R
C0GA C 0.2311(3) 0.2109(5) 0.4277(4) 0.072(2) Uani 1 1 d .
H0G H 0.2228 0.2131 0.4649 0.086 Uiso 1 1 calc R
C1GA C 1.2141(4) -0.0370(8) 0.9971(5) 0.121(4) Uani 1 1 d .
H1GA H 1.2501 -0.0488 0.9842 0.181 Uiso 1 1 calc R
H1GB H 1.2043 -0.0927 1.0163 0.181 Uiso 1 1 calc R
H1GC H 1.2226 0.0145 1.0257 0.181 Uiso 1 1 calc R
C2GA C 0.7311(5) 0.0150(9) 0.2785(4) 0.134(5) Uani 1 1 d .
H2GA H 0.6955 0.0550 0.2595 0.161 Uiso 1 1 calc R
H2GB H 0.7173 -0.0503 0.2757 0.161 Uiso 1 1 calc R
C4GA C 0.7834(7) 0.0284(11) 0.2464(7) 0.160(5) Uani 1 1 d .
H4GA H 0.7702 -0.0022 0.2068 0.192 Uiso 1 1 calc R
H4GB H 0.7882 0.0954 0.2398 0.192 Uiso 1 1 calc R
C5GA C 0.8426(7) -0.0097(10) 0.2813(7) 0.160(6) Uani 1 1 d .
H5GA H 0.8359 -0.0749 0.2909 0.192 Uiso 1 1 calc R
H5GB H 0.8561 0.0244 0.3197 0.192 Uiso 1 1 calc R
C6GA C 0.1836(3) 0.2114(6) 0.3729(4) 0.091(3) Uani 1 1 d .
H6G H 0.1424 0.2130 0.3733 0.109 Uiso 1 1 calc R
C7GA C 0.1959(3) 0.2097(6) 0.3183(4) 0.094(3) Uani 1 1 d .
H7G H 0.1627 0.2110 0.2824 0.113 Uiso 1 1 calc R
C8GA C 0.8955(7) -0.0086(10) 0.2544(7) 0.153(6) Uani 1 1 d .
H8GA H 0.8900 -0.0590 0.2246 0.184 Uiso 1 1 calc R
H8GB H 0.8959 0.0512 0.2338 0.184 Uiso 1 1 calc R
C9GA C 0.9551(7) -0.0215(8) 0.3031(7) 0.135(5) Uani 1 1 d .
H9GA H 0.9599 0.0305 0.3317 0.162 Uiso 1 1 calc R
H9GB H 0.9523 -0.0791 0.3250 0.162 Uiso 1 1 calc R
C0HA C 0.3650(7) 0.1150(10) 0.8769(7) 0.158(5) Uani 1 1 d .
H0HA H 0.3466 0.0876 0.8367 0.190 Uiso 1 1 calc R
H0HB H 0.3823 0.1758 0.8710 0.190 Uiso 1 1 calc R
C1HA C 0.4673(8) 0.0418(14) 0.8764(9) 0.200(8) Uani 1 1 d .
H1HA H 0.4521 -0.0018 0.8425 0.240 Uiso 1 1 calc R
H1HB H 0.4751 0.1021 0.8600 0.240 Uiso 1 1 calc R
C3HA C 0.4158(7) 0.0549(13) 0.9097(9) 0.201(7) Uani 1 1 d .
H3HA H 0.3993 -0.0067 0.9152 0.242 Uiso 1 1 calc R
H3HB H 0.4350 0.0817 0.9498 0.242 Uiso 1 1 calc R
C6HA C 1.0115(6) -0.0268(8) 0.2843(6) 0.120(4) Uani 1 1 d .
H6HA H 1.0139 0.0297 0.2611 0.144 Uiso 1 1 calc R
H6HB H 1.0080 -0.0806 0.2573 0.144 Uiso 1 1 calc R
C7HA C 0.3150(6) 0.1319(11) 0.9039(7) 0.162(6) Uani 1 1 d .
H7HA H 0.3328 0.1552 0.9452 0.194 Uiso 1 1 calc R
H7HB H 0.2940 0.0727 0.9059 0.194 Uiso 1 1 calc R
C8HA C 1.0709(8) -0.0358(12) 0.3356(6) 0.166(5) Uani 1 1 d .
H8HA H 1.0744 0.0198 0.3612 0.199 Uiso 1 1 calc R
H8HB H 1.0663 -0.0898 0.3600 0.199 Uiso 1 1 calc R
C9HA C 0.2691(7) 0.2013(14) 0.8682(8) 0.215(8) Uani 1 1 d .
H9HA H 0.2576 0.1851 0.8257 0.322 Uiso 1 1 calc R
H9HB H 0.2872 0.2634 0.8740 0.322 Uiso 1 1 calc R
H9HC H 0.2328 0.2006 0.8818 0.322 Uiso 1 1 calc R
C2IA C 1.1285(7) -0.0465(13) 0.3229(7) 0.188(6) Uani 1 1 d .
H2IA H 1.1277 -0.1036 0.3001 0.281 Uiso 1 1 calc R
H2IB H 1.1618 -0.0497 0.3606 0.281 Uiso 1 1 calc R
H2IC H 1.1349 0.0067 0.2995 0.281 Uiso 1 1 calc R
C6EA C 0.8655(4) 0.0762(11) 0.5059(5) 0.148(5) Uani 1 1 d .
H6EA H 0.8634 0.0236 0.5324 0.178 Uiso 1 1 calc R
H6EB H 0.8556 0.1342 0.5236 0.178 Uiso 1 1 calc R
C7EA C 0.9306(5) 0.0825(14) 0.4971(8) 0.191(7) Uani 1 1 d .
H7EA H 0.9617 0.0609 0.5339 0.229 Uiso 1 1 calc R
H7EB H 0.9321 0.0409 0.4640 0.229 Uiso 1 1 calc R
C8EA C 1.0114(7) 0.1869(14) 0.4750(10) 0.199(8) Uani 1 1 d .
H8EA H 1.0222 0.1303 0.4566 0.239 Uiso 1 1 calc R
H8EB H 1.0105 0.2396 0.4477 0.239 Uiso 1 1 calc R
C9EA C 1.0595(10) 0.2048(13) 0.5355(9) 0.189(7) Uani 1 1 d .
H9EA H 1.0463 0.2579 0.5553 0.227 Uiso 1 1 calc R
H9EB H 1.0622 0.1497 0.5614 0.227 Uiso 1 1 calc R
C0FA C 1.1225(9) 0.2255(17) 0.5296(10) 0.242(11) Uani 1 1 d .
H0FA H 1.1233 0.2917 0.5189 0.290 Uiso 1 1 calc R
H0FB H 1.1269 0.1890 0.4954 0.290 Uiso 1 1 calc R
C1FA C 1.1790(15) 0.207(2) 0.5832(16) 0.304(14) Uani 1 1 d .
H1FA H 1.1704 0.1577 0.6091 0.364 Uiso 1 1 calc R
H1FB H 1.2137 0.1866 0.5695 0.364 Uiso 1 1 calc R
C3GA C 1.1934(15) 0.296(3) 0.6164(13) 0.328(18) Uani 1 1 d .
H3GA H 1.2073 0.3414 0.5923 0.491 Uiso 1 1 calc R
H3GB H 1.2256 0.2860 0.6543 0.491 Uiso 1 1 calc R
H3GC H 1.1567 0.3195 0.6246 0.491 Uiso 1 1 calc R
C2HA C 0.9452(8) 0.1743(14) 0.4839(10) 0.222(9) Uani 1 1 d .
H2HA H 0.9425 0.2155 0.5168 0.267 Uiso 1 1 calc R
H2HB H 0.9139 0.1951 0.4469 0.267 Uiso 1 1 calc R

loop_
_atom_site_aniso_label
_atom_site_aniso_U_11
_atom_site_aniso_U_22
_atom_site_aniso_U_33
_atom_site_aniso_U_23
_atom_site_aniso_U_13
_atom_site_aniso_U_12
Tb 0.02339(14) 0.02908(15) 0.03170(15) 0.00102(11) -0.00003(10) -0.00018(10)
N 0.027(2) 0.046(3) 0.035(2) 0.004(2) 0.001(2) 0.0002(19)
N0AA 0.024(2) 0.043(3) 0.035(2) 0.001(2) 0.0021(19) -0.0026(18)
C 0.026(3) 0.045(3) 0.036(3) -0.001(2) 0.003(2) 0.002(2)
C0AA 0.030(3) 0.040(3) 0.036(3) 0.001(2) -0.003(2) -0.002(2)
C1AA 0.031(3) 0.041(3) 0.034(3) 0.002(2) 0.009(2) 0.000(2)
N1AA 0.041(3) 0.040(3) 0.045(3) -0.003(2) 0.007(2) 0.005(2)
N2AA 0.043(3) 0.037(3) 0.041(3) 0.005(2) 0.002(2) 0.001(2)
C2AA 0.037(3) 0.037(3) 0.034(3) 0.003(2) 0.002(2) 0.002(2)
C3AA 0.042(3) 0.044(3) 0.049(3) -0.004(3) 0.008(3) 0.012(3)
C4AA 0.036(3) 0.054(4) 0.043(3) -0.003(3) -0.011(3) 0.001(3)
C5AA 0.036(3) 0.038(3) 0.053(4) 0.004(3) 0.009(3) -0.004(2)
C6AA 0.025(2) 0.030(3) 0.035(3) 0.000(2) 0.001(2) -0.004(2)
N3AA 0.041(3) 0.033(2) 0.042(3) 0.000(2) -0.001(2) -0.004(2)
C7AA 0.028(3) 0.041(3) 0.030(3) 0.000(2) 0.001(2) -0.004(2)
C8AA 0.040(3) 0.035(3) 0.044(3) 0.000(3) 0.000(3) 0.002(2)
C9AA 0.039(3) 0.043(3) 0.066(4) -0.004(3) -0.005(3) -0.003(3)
O 0.039(2) 0.085(3) 0.046(2) -0.005(2) -0.0108(19) 0.001(2)
C0BA 0.045(3) 0.045(3) 0.046(3) 0.008(3) 0.007(3) -0.007(3)
C1BA 0.035(3) 0.058(4) 0.045(3) 0.000(3) 0.009(3) 0.003(3)
C2BA 0.033(3) 0.047(3) 0.042(3) -0.004(3) -0.002(2) -0.001(2)
C3BA 0.041(3) 0.041(3) 0.046(3) -0.005(3) -0.001(3) 0.003(3)
C4BA 0.052(4) 0.062(4) 0.062(4) -0.002(3) -0.009(3) -0.001(3)
C5BA 0.035(3) 0.048(3) 0.050(4) 0.002(3) 0.011(3) -0.001(2)
O0AA 0.056(3) 0.124(4) 0.037(2) -0.005(3) 0.004(2) 0.009(3)
C6BA 0.049(4) 0.060(4) 0.039(3) -0.002(3) 0.008(3) 0.008(3)
C7BA 0.054(4) 0.049(4) 0.061(4) -0.005(3) 0.018(3) 0.010(3)
C8BA 0.041(3) 0.044(3) 0.064(4) 0.003(3) 0.003(3) -0.011(3)
C9BA 0.029(3) 0.044(3) 0.047(3) -0.002(3) 0.002(3) -0.002(2)
C0CA 0.036(3) 0.081(4) 0.055(4) -0.004(4) 0.007(3) -0.005(3)
C1CA 0.047(4) 0.067(4) 0.056(4) -0.001(4) -0.017(3) 0.004(3)
C2CA 0.070(5) 0.082(5) 0.070(5) -0.005(4) 0.028(4) 0.018(4)
C3CA 0.056(4) 0.088(6) 0.069(5) -0.014(4) -0.018(4) -0.010(4)
C4CA 0.075(5) 0.081(5) 0.076(5) 0.005(4) 0.033(4) -0.013(4)
C5CA 0.057(4) 0.047(4) 0.056(4) 0.003(3) 0.019(3) -0.006(3)
C6CA 0.060(4) 0.046(3) 0.046(3) 0.007(3) 0.011(3) -0.001(3)
C7CA 0.061(4) 0.045(3) 0.053(4) -0.008(3) 0.011(3) 0.012(3)
C8CA 0.044(4) 0.074(5) 0.067(4) -0.002(4) -0.005(3) -0.002(3)
C9CA 0.044(3) 0.040(3) 0.050(3) 0.007(3) 0.007(3) -0.004(3)
C0DA 0.100(6) 0.098(6) 0.073(5) 0.005(5) 0.050(5) -0.015(5)
C1DA 0.043(4) 0.082(5) 0.094(6) 0.003(4) 0.011(4) -0.019(4)
C2DA 0.081(5) 0.067(5) 0.049(4) 0.001(3) 0.008(4) -0.009(4)
C3DA 0.042(3) 0.077(5) 0.048(4) 0.000(3) 0.013(3) -0.002(3)
C4DA 0.070(4) 0.074(5) 0.050(4) -0.003(4) 0.010(4) 0.011(4)
C5DA 0.046(4) 0.070(4) 0.053(4) -0.003(3) -0.005(3) -0.001(3)
C6DA 0.047(4) 0.118(6) 0.067(5) 0.000(5) 0.028(4) -0.005(4)
C7DA 0.048(5) 0.107(7) 0.106(7) -0.022(6) -0.013(4) -0.021(4)
C8DA 0.103(7) 0.105(7) 0.074(5) -0.009(5) 0.048(5) 0.010(5)
C9DA 0.034(3) 0.120(6) 0.069(5) -0.004(5) 0.017(3) -0.010(4)
C0EA 0.045(4) 0.114(7) 0.114(7) -0.013(6) 0.006(5) -0.027(4)
C1EA 0.131(12) 0.239(18) 0.158(13) -0.044(12) 0.087(11) -0.022(11)
C2EA 0.095(6) 0.118(7) 0.059(5) -0.005(5) 0.015(5) -0.004(6)
C3EA 0.135(10) 0.109(8) 0.103(8) 0.000(6) 0.025(7) -0.002(7)
C4EA 0.107(7) 0.094(6) 0.056(4) -0.004(4) 0.027(5) 0.021(5)
C5EA 0.112(7) 0.097(6) 0.052(4) 0.002(4) 0.034(5) -0.020(5)
N5AA 0.030(2) 0.037(2) 0.039(3) 0.000(2) 0.003(2) -0.0035(19)
N6AA 0.033(2) 0.041(3) 0.038(3) -0.002(2) 0.008(2) -0.0011(19)
N7AA 0.042(3) 0.045(3) 0.045(3) 0.004(2) 0.001(2) -0.002(2)
N8AA 0.041(3) 0.051(3) 0.057(3) -0.005(3) 0.012(3) 0.008(2)
N9AA 0.046(3) 0.048(3) 0.056(3) 0.002(3) 0.013(3) -0.007(2)
N4AA 0.034(2) 0.034(2) 0.046(3) 0.004(2) 0.005(2) 0.0027(19)
N0BA 0.047(3) 0.039(3) 0.046(3) -0.007(2) -0.007(2) 0.001(2)
C2FA 0.036(3) 0.034(3) 0.046(3) 0.008(3) -0.006(3) 0.005(2)
C3FA 0.033(3) 0.043(3) 0.051(4) -0.004(3) 0.002(3) 0.004(2)
C4FA 0.047(4) 0.076(5) 0.081(5) 0.006(4) 0.000(4) 0.003(3)
C5FA 0.053(4) 0.068(5) 0.079(5) 0.001(4) -0.003(4) -0.006(3)
O1AA 0.077(4) 0.251(9) 0.074(4) -0.026(5) 0.034(3) -0.036(5)
O2AA 0.050(3) 0.219(8) 0.096(4) -0.012(5) 0.026(3) -0.035(4)
C6FA 0.067(5) 0.111(7) 0.106(7) 0.004(6) 0.003(5) 0.000(5)
C7FA 0.046(3) 0.046(4) 0.056(4) 0.001(3) 0.000(3) 0.006(3)
C8FA 0.035(3) 0.043(3) 0.065(4) -0.007(3) 0.000(3) 0.010(3)
C9FA 0.047(4) 0.092(6) 0.067(5) 0.005(4) -0.013(3) 0.008(4)
C0GA 0.047(4) 0.078(5) 0.085(5) -0.002(4) 0.010(4) 0.010(3)
C1GA 0.042(4) 0.127(8) 0.170(10) 0.034(8) -0.003(5) 0.005(5)
C2GA 0.093(7) 0.243(15) 0.079(6) -0.031(8) 0.044(6) -0.009(8)
C4GA 0.134(11) 0.209(14) 0.159(12) 0.025(11) 0.078(10) 0.035(10)
C5GA 0.132(11) 0.206(15) 0.165(13) 0.024(10) 0.081(10) 0.044(10)
C6GA 0.037(4) 0.106(7) 0.112(7) -0.022(6) -0.004(4) 0.012(4)
C7GA 0.045(4) 0.117(7) 0.092(6) -0.011(6) -0.021(4) 0.015(4)
C8GA 0.126(11) 0.196(15) 0.164(13) 0.028(10) 0.084(10) 0.042(9)
C9GA 0.164(13) 0.115(9) 0.163(12) -0.012(8) 0.104(12) -0.002(8)
C0HA 0.134(11) 0.182(14) 0.159(13) -0.024(10) 0.043(10) 0.015(10)
C1HA 0.133(13) 0.229(17) 0.24(2) 0.015(15) 0.052(13) 0.073(13)
C3HA 0.118(11) 0.205(16) 0.29(2) -0.019(16) 0.076(13) 0.043(11)
C6HA 0.126(9) 0.115(8) 0.123(9) 0.008(7) 0.042(8) 0.005(7)
C7HA 0.111(10) 0.202(15) 0.190(15) -0.004(11) 0.071(11) 0.020(9)
C8HA 0.155(13) 0.221(15) 0.126(11) -0.015(11) 0.050(11) -0.037(12)
C9HA 0.154(13) 0.24(2) 0.215(18) -0.048(15) 0.003(12) 0.056(14)
C2IA 0.138(12) 0.273(19) 0.147(13) -0.001(13) 0.036(10) -0.020(14)
C6EA 0.045(5) 0.245(14) 0.143(10) -0.043(10) 0.012(6) -0.039(7)
C7EA 0.075(8) 0.28(2) 0.210(16) -0.042(16) 0.028(9) -0.061(11)
C8EA 0.118(12) 0.235(19) 0.25(2) 0.070(18) 0.072(13) -0.013(13)
C9EA 0.190(17) 0.203(17) 0.216(19) 0.054(15) 0.126(16) 0.030(14)
C0FA 0.143(15) 0.33(3) 0.26(2) 0.11(2) 0.067(16) 0.022(17)
C1FA 0.27(3) 0.29(4) 0.34(4) 0.08(3) 0.07(3) 0.02(3)
C3GA 0.30(4) 0.38(5) 0.28(3) -0.09(3) 0.05(3) 0.05(4)
C2HA 0.149(15) 0.206(19) 0.33(3) 0.011(19) 0.097(16) -0.013(14)

loop_
_atom_type_symbol
_atom_type_description
_atom_type_scat_dispersion_real
_atom_type_scat_dispersion_imag
_atom_type_scat_source
C C 0.0033 0.0016 'International Tables Vol C Tables 4.2.6.8 and 6.1.1.4'
H H 0.0000 0.0000 'International Tables Vol C Tables 4.2.6.8 and 6.1.1.4'
N N 0.0061 0.0033 'International Tables Vol C Tables 4.2.6.8 and 6.1.1.4'
O O 0.0106 0.0060 'International Tables Vol C Tables 4.2.6.8 and 6.1.1.4'
Tb Tb -0.1723 4.1537 'International Tables Vol C Tables 4.2.6.8 and 6.1.1.4'

loop_
_geom_angle_atom_site_label_1
_geom_angle_atom_site_label_2
_geom_angle_atom_site_label_3
_geom_angle
_geom_angle_site_symmetry_1
_geom_angle_site_symmetry_3
N1AA Tb N2AA 115.33(16) . .
N1AA Tb N4AA 73.28(15) . .
N2AA Tb N4AA 73.56(15) . .
N1AA Tb N3AA 73.70(16) . .
N2AA Tb N3AA 72.93(15) . .
N4AA Tb N3AA 115.28(15) . .
N1AA Tb N0AA 84.33(15) . 3_656
N2AA Tb N0AA 143.67(14) . 3_656
N4AA Tb N0AA 84.61(14) . 3_656
N3AA Tb N0AA 143.40(15) . 3_656
N1AA Tb N0AA 143.45(15) . .
N2AA Tb N0AA 85.67(14) . .
N4AA Tb N0AA 143.25(14) . .
N3AA Tb N0AA 85.73(14) . .
N0AA Tb N0AA 95.77(12) 3_656 .
N1AA Tb N 84.84(15) . .
N2AA Tb N 143.23(15) . .
N4AA Tb N 143.21(14) . .
N3AA Tb N 85.09(14) . .
N0AA Tb N 63.71(13) 3_656 .
N0AA Tb N 63.17(14) . .
N1AA Tb N 142.58(15) . 3_656
N2AA Tb N 85.54(14) . 3_656
N4AA Tb N 84.67(14) . 3_656
N3AA Tb N 143.73(15) . 3_656
N0AA Tb N 63.41(13) 3_656 3_656
N0AA Tb N 63.37(13) . 3_656
N Tb N 96.28(12) . 3_656
N1AA Tb Tb 121.88(11) . 3_656
N2AA Tb Tb 122.79(11) . 3_656
N4AA Tb Tb 122.01(10) . 3_656
N3AA Tb Tb 122.71(10) . 3_656
N0AA Tb Tb 48.15(9) 3_656 3_656
N0AA Tb Tb 47.62(9) . 3_656
N Tb Tb 48.18(9) . 3_656
N Tb Tb 48.10(9) 3_656 3_656
C1AA N C6AA 106.8(4) . .
C1AA N Tb 116.6(3) . .
C6AA N Tb 116.7(3) . .
C1AA N Tb 115.4(3) . 3_656
C6AA N Tb 116.9(3) . 3_656
Tb N Tb 83.72(12) . 3_656
C7AA N0AA C 106.2(4) . .
C7AA N0AA Tb 118.2(3) . 3_656
C N0AA Tb 117.7(3) . 3_656
C7AA N0AA Tb 114.7(3) . .
C N0AA Tb 114.9(3) . .
Tb N0AA Tb 84.23(12) 3_656 .
N5AA C N0AA 127.0(5) . .
N5AA C C9BA 123.3(5) . .
N0AA C C9BA 109.7(4) . .
C2AA C0AA C2BA 121.3(5) . .
C2AA C0AA C6AA 106.7(4) . .
C2BA C0AA C6AA 132.0(5) . .
N6AA C1AA N 127.2(5) 3_656 .
N6AA C1AA C2AA 123.4(5) 3_656 .
N C1AA C2AA 109.3(4) . .
C3AA N1AA C3BA 106.9(4) . .
C3AA N1AA Tb 123.1(4) . .
C3BA N1AA Tb 123.4(4) . .
C0BA N2AA C9CA 106.6(4) . .
C0BA N2AA Tb 124.0(3) . .
C9CA N2AA Tb 124.3(3) . .
C0AA C2AA C1BA 121.4(5) . .
C0AA C2AA C1AA 107.6(4) . .
C1BA C2AA C1AA 131.0(5) . .
N8AA C3AA N1AA 126.6(5) . .
N8AA C3AA C7BA 123.1(5) . .
N1AA C3AA C7BA 110.2(5) . .
O C4AA C2BA 124.6(5) . .
O C4AA C6BA 114.0(5) . .
C2BA C4AA C6BA 121.4(5) . .
N9AA C5AA N3AA 127.4(5) . .
N9AA C5AA C8BA 123.0(5) . .
N3AA C5AA C8BA 109.6(5) . .
N5AA C6AA N 126.9(5) . .
N5AA C6AA C0AA 123.5(4) . .
N C6AA C0AA 109.6(4) . .
C5AA N3AA C8AA 108.1(4) . .
C5AA N3AA Tb 123.9(3) . .
C8AA N3AA Tb 123.3(4) . .
N6AA C7AA N0AA 127.1(5) . .
N6AA C7AA C5BA 122.4(5) . .
N0AA C7AA C5BA 110.5(5) . .
N0BA C8AA N3AA 128.2(5) . .
N0BA C8AA C9AA 123.4(5) . .
N3AA C8AA C9AA 108.4(5) . .
C8BA C9AA C3CA 120.9(6) . .
C8BA C9AA C8AA 107.6(5) . .
C3CA C9AA C8AA 131.5(7) . .
C4AA O C5DA 118.2(5) . .
N9AA C0BA N2AA 126.9(5) . .
N9AA C0BA C5CA 122.7(5) . .
N2AA C0BA C5CA 110.4(5) . .
C6BA C1BA C2AA 117.7(5) . .
C6BA C1BA H1B 121.1 . .
C2AA C1BA H1B 121.1 . .
C4AA C2BA C0AA 117.2(5) . .
C4AA C2BA H2B 121.4 . .
C0AA C2BA H2B 121.4 . .
N0BA C3BA N1AA 126.5(5) . .
N0BA C3BA C7CA 124.1(5) . .
N1AA C3BA C7CA 109.4(5) . .
C1CA C4BA C8CA 116.5(6) . .
C1CA C4BA H4BA 108.2 . .
C8CA C4BA H4BA 108.2 . .
C1CA C4BA H4BB 108.2 . .
C8CA C4BA H4BB 108.2 . .
H4BA C4BA H4BB 107.3 . .
C3DA C5BA C9BA 121.1(5) . .
C3DA C5BA C7AA 132.5(6) . .
C9BA C5BA C7AA 106.3(5) . .
C6BA O0AA C2EA 119.1(5) . .
O0AA C6BA C1BA 124.9(5) . .
O0AA C6BA C4AA 114.2(5) . .
C1BA C6BA C4AA 120.9(5) . .
C2CA C7BA C7CA 121.3(6) . .
C2CA C7BA C3AA 133.1(6) . .
C7CA C7BA C3AA 105.5(5) . .
C1DA C8BA C9AA 121.2(6) . .
C1DA C8BA C5AA 132.7(7) . .
C9AA C8BA C5AA 106.1(5) . .
C5BA C9BA C0CA 120.8(6) . .
C5BA C9BA C 107.2(5) . .
C0CA C9BA C 131.9(5) . .
C9DA C0CA C9BA 118.2(6) . .
C9DA C0CA H0C 120.9 . .
C9BA C0CA H0C 120.9 . .
C4BA C1CA C5DA 112.0(6) . .
C4BA C1CA H1CA 109.2 . .
C5DA C1CA H1CA 109.2 . .
C4BA C1CA H1CB 109.2 . .
C5DA C1CA H1CB 109.2 . .
H1CA C1CA H1CB 107.9 . .
C7BA C2CA C8DA 118.7(7) . .
C7BA C2CA H2C 120.6 . .
C8DA C2CA H2C 120.6 . .
C7DA C3CA C9AA 117.4(8) . .
C7DA C3CA H3C 121.3 . .
C9AA C3CA H3C 121.3 . .
C5CA C4CA C0DA 117.7(7) . .
C5CA C4CA H4C 121.1 . .
C0DA C4CA H4C 121.1 . .
C4CA C5CA C6CA 121.8(6) . .
C4CA C5CA C0BA 132.4(6) . .
C6CA C5CA C0BA 105.8(5) . .
C2DA C6CA C5CA 119.2(6) . .
C2DA C6CA C9CA 134.1(6) . .
C5CA C6CA C9CA 106.6(5) . .
C7BA C7CA C4DA 119.1(6) . .
C7BA C7CA C3BA 107.6(5) . .
C4DA C7CA C3BA 133.2(6) . .
C5FA C8CA C4BA 116.2(6) . .
C5FA C8CA H8CA 108.2 . .
C4BA C8CA H8CA 108.2 . .
C5FA C8CA H8CB 108.2 . .
C4BA C8CA H8CB 108.2 . .
H8CA C8CA H8CB 107.4 . .
N7AA C9CA N2AA 126.3(5) . .
N7AA C9CA C6CA 123.4(5) . .
N2AA C9CA C6CA 110.2(5) . .
C5EA C0DA C4CA 120.1(7) . .
C5EA C0DA H0D 119.9 . .
C4CA C0DA H0D 119.9 . .
C8BA C1DA C0EA 117.1(8) . .
C8BA C1DA H1D 121.5 . .
C0EA C1DA H1D 121.5 . .
C5EA C2DA C6CA 119.0(7) . .
C5EA C2DA H2D 120.5 . .
C6CA C2DA H2D 120.5 . .
C6DA C3DA C5BA 118.6(6) . .
C6DA C3DA H3D 120.7 . .
C5BA C3DA H3D 120.7 . .
C4EA C4DA C7CA 118.3(7) . .
C4EA C4DA H4D 120.9 . .
C7CA C4DA H4D 120.9 . .
O C5DA C1CA 108.7(5) . .
O C5DA H5DA 109.9 . .
C1CA C5DA H5DA 109.9 . .
O C5DA H5DB 109.9 . .
C1CA C5DA H5DB 109.9 . .
H5DA C5DA H5DB 108.3 . .
O1AA C6DA C3DA 126.5(7) . .
O1AA C6DA C9DA 113.0(6) . .
C3DA C6DA C9DA 120.4(6) . .
C0EA C7DA C3CA 122.0(8) . .
C0EA C7DA H7D 119.0 . .
C3CA C7DA H7D 119.0 . .
C4EA C8DA C2CA 119.6(7) . .
C4EA C8DA H8D 120.2 . .
C2CA C8DA H8D 120.2 . .
C0CA C9DA O2AA 126.0(7) . .
C0CA C9DA C6DA 120.9(6) . .
O2AA C9DA C6DA 113.0(6) . .
C7DA C0EA C1DA 121.5(7) . .
C7DA C0EA H0E 119.2 . .
C1DA C0EA H0E 119.2 . .
C1HA C1EA C3EA 118.1(14) . .
C1HA C1EA H1EA 107.8 . .
C3EA C1EA H1EA 107.8 . .
C1HA C1EA H1EB 107.8 . .
C3EA C1EA H1EB 107.8 . .
H1EA C1EA H1EB 107.1 . .
C3EA C2EA O0AA 113.4(9) . .
C3EA C2EA H2EA 108.9 . .
O0AA C2EA H2EA 108.9 . .
C3EA C2EA H2EB 108.9 . .
O0AA C2EA H2EB 108.9 . .
H2EA C2EA H2EB 107.7 . .
C2EA C3EA C1EA 114.5(10) . .
C2EA C3EA H3EA 108.6 . .
C1EA C3EA H3EA 108.6 . .
C2EA C3EA H3EB 108.6 . .
C1EA C3EA H3EB 108.6 . .
H3EA C3EA H3EB 107.6 . .
C4DA C4EA C8DA 123.0(7) . .
C4DA C4EA H4E 118.5 . .
C8DA C4EA H4E 118.5 . .
C2DA C5EA C0DA 122.2(7) . .
C2DA C5EA H5E 118.9 . .
C0DA C5EA H5E 118.9 . .
C6AA N5AA C 122.4(4) . .
C7AA N6AA C1AA 122.4(5) . 3_656
C2FA N7AA C9CA 124.3(5) . .
C3FA N8AA C3AA 122.8(5) . .
C5AA N9AA C0BA 123.5(5) . .
C3FA N4AA C2FA 108.7(4) . .
C3FA N4AA Tb 122.8(3) . .
C2FA N4AA Tb 123.8(3) . .
C8AA N0BA C3BA 124.3(5) . .
N7AA C2FA N4AA 128.3(5) . .
N7AA C2FA C7FA 123.8(5) . .
N4AA C2FA C7FA 107.9(5) . .
N8AA C3FA N4AA 128.7(5) . .
N8AA C3FA C8FA 121.8(5) . .
N4AA C3FA C8FA 109.4(5) . .
C6FA C4FA C5FA 116.4(7) . .
C6FA C4FA H4FA 108.2 . .
C5FA C4FA H4FA 108.2 . .
C6FA C4FA H4FB 108.2 . .
C5FA C4FA H4FB 108.2 . .
H4FA C4FA H4FB 107.3 . .
C8CA C5FA C4FA 117.4(7) . .
C8CA C5FA H5FA 108.0 . .
C4FA C5FA H5FA 108.0 . .
C8CA C5FA H5FB 108.0 . .
C4FA C5FA H5FB 108.0 . .
H5FA C5FA H5FB 107.2 . .
C6DA O1AA C2GA 120.2(7) . .
C9DA O2AA C6EA 117.3(6) . .
C4FA C6FA C1GA 115.0(8) . .
C4FA C6FA H6FA 108.5 . .
C1GA C6FA H6FA 108.5 . .
C4FA C6FA H6FB 108.5 . .
C1GA C6FA H6FB 108.5 . .
H6FA C6FA H6FB 107.5 . .
C8FA C7FA C9FA 121.5(6) . .
C8FA C7FA C2FA 108.1(5) . .
C9FA C7FA C2FA 130.4(6) . .
C7FA C8FA C0GA 121.3(6) . .
C7FA C8FA C3FA 105.7(5) . .
C0GA C8FA C3FA 133.0(6) . .
C7GA C9FA C7FA 116.4(7) . .
C7GA C9FA H9F 121.8 . .
C7FA C9FA H9F 121.8 . .
C8FA C0GA C6GA 117.3(7) . .
C8FA C0GA H0G 121.4 . .
C6GA C0GA H0G 121.4 . .
C6FA C1GA H1GA 109.5 . .
C6FA C1GA H1GB 109.5 . .
H1GA C1GA H1GB 109.5 . .
C6FA C1GA H1GC 109.5 . .
H1GA C1GA H1GC 109.5 . .
H1GB C1GA H1GC 109.5 . .
O1AA C2GA C4GA 106.1(9) . .
O1AA C2GA H2GA 110.5 . .
C4GA C2GA H2GA 110.5 . .
O1AA C2GA H2GB 110.5 . .
C4GA C2GA H2GB 110.5 . .
H2GA C2GA H2GB 108.7 . .
C5GA C4GA C2GA 113.1(11) . .
C5GA C4GA H4GA 109.0 . .
C2GA C4GA H4GA 109.0 . .
C5GA C4GA H4GB 109.0 . .
C2GA C4GA H4GB 109.0 . .
H4GA C4GA H4GB 107.8 . .
C4GA C5GA C8GA 119.0(12) . .
C4GA C5GA H5GA 107.6 . .
C8GA C5GA H5GA 107.6 . .
C4GA C5GA H5GB 107.6 . .
C8GA C5GA H5GB 107.6 . .
H5GA C5GA H5GB 107.0 . .
C7GA C6GA C0GA 121.3(7) . .
C7GA C6GA H6G 119.3 . .
C0GA C6GA H6G 119.3 . .
C6GA C7GA C9FA 122.3(7) . .
C6GA C7GA H7G 118.9 . .
C9FA C7GA H7G 118.9 . .
C9GA C8GA C5GA 109.9(12) . .
C9GA C8GA H8GA 109.7 . .
C5GA C8GA H8GA 109.7 . .
C9GA C8GA H8GB 109.7 . .
C5GA C8GA H8GB 109.7 . .
H8GA C8GA H8GB 108.2 . .
C6HA C9GA C8GA 117.1(11) . .
C6HA C9GA H9GA 108.0 . .
C8GA C9GA H9GA 108.0 . .
C6HA C9GA H9GB 108.0 . .
C8GA C9GA H9GB 108.0 . .
H9GA C9GA H9GB 107.3 . .
C3HA C0HA C7HA 117.7(14) . .
C3HA C0HA H0HA 107.9 . .
C7HA C0HA H0HA 107.9 . .
C3HA C0HA H0HB 107.9 . .
C7HA C0HA H0HB 107.9 . .
H0HA C0HA H0HB 107.2 . .
C1EA C1HA C3HA 111.7(15) . .
C1EA C1HA H1HA 109.3 . .
C3HA C1HA H1HA 109.3 . .
C1EA C1HA H1HB 109.3 . .
C3HA C1HA H1HB 109.3 . .
H1HA C1HA H1HB 107.9 . .
C0HA C3HA C1HA 113.5(15) . .
C0HA C3HA H3HA 108.9 . .
C1HA C3HA H3HA 108.9 . .
C0HA C3HA H3HB 108.9 . .
C1HA C3HA H3HB 108.9 . .
H3HA C3HA H3HB 107.7 . .
C9GA C6HA C8HA 114.9(12) . .
C9GA C6HA H6HA 108.5 . .
C8HA C6HA H6HA 108.5 . .
C9GA C6HA H6HB 108.5 . .
C8HA C6HA H6HB 108.6 . .
H6HA C6HA H6HB 107.5 . .
C0HA C7HA C9HA 111.8(14) . .
C0HA C7HA H7HA 109.2 . .
C9HA C7HA H7HA 109.2 . .
C0HA C7HA H7HB 109.2 . .
C9HA C7HA H7HB 109.2 . .
H7HA C7HA H7HB 107.9 . .
C2IA C8HA C6HA 120.0(12) . .
C2IA C8HA H8HA 107.3 . .
C6HA C8HA H8HA 107.3 . .
C2IA C8HA H8HB 107.3 . .
C6HA C8HA H8HB 107.3 . .
H8HA C8HA H8HB 106.9 . .
C7HA C9HA H9HA 109.5 . .
C7HA C9HA H9HB 109.5 . .
H9HA C9HA H9HB 109.5 . .
C7HA C9HA H9HC 109.5 . .
H9HA C9HA H9HC 109.5 . .
H9HB C9HA H9HC 109.5 . .
C8HA C2IA H2IA 109.5 . .
C8HA C2IA H2IB 109.5 . .
H2IA C2IA H2IB 109.5 . .
C8HA C2IA H2IC 109.5 . .
H2IA C2IA H2IC 109.5 . .
H2IB C2IA H2IC 109.5 . .
O2AA C6EA C7EA 104.6(9) . .
O2AA C6EA H6EA 110.8 . .
C7EA C6EA H6EA 110.8 . .
O2AA C6EA H6EB 110.8 . .
C7EA C6EA H6EB 110.8 . .
H6EA C6EA H6EB 108.9 . .
C2HA C7EA C6EA 112.1(17) . .
C2HA C7EA H7EA 109.2 . .
C6EA C7EA H7EA 109.2 . .
C2HA C7EA H7EB 109.2 . .
C6EA C7EA H7EB 109.2 . .
H7EA C7EA H7EB 107.9 . .
C9EA C8EA C2HA 110.1(17) . .
C9EA C8EA H8EA 109.6 . .
C2HA C8EA H8EA 109.6 . .
C9EA C8EA H8EB 109.6 . .
C2HA C8EA H8EB 109.6 . .
H8EA C8EA H8EB 108.2 . .
C0FA C9EA C8EA 112.8(14) . .
C0FA C9EA H9EA 109.0 . .
C8EA C9EA H9EA 109.0 . .
C0FA C9EA H9EB 109.0 . .
C8EA C9EA H9EB 109.0 . .
H9EA C9EA H9EB 107.8 . .
C9EA C0FA C1FA 118.9(19) . .
C9EA C0FA H0FA 107.6 . .
C1FA C0FA H0FA 107.6 . .
C9EA C0FA H0FB 107.6 . .
C1FA C0FA H0FB 107.6 . .
H0FA C0FA H0FB 107.0 . .
C3GA C1FA C0FA 106(3) . .
C3GA C1FA H1FA 110.5 . .
C0FA C1FA H1FA 110.5 . .
C3GA C1FA H1FB 110.5 . .
C0FA C1FA H1FB 110.5 . .
H1FA C1FA H1FB 108.7 . .
C1FA C3GA H3GA 109.5 . .
C1FA C3GA H3GB 109.5 . .
H3GA C3GA H3GB 109.5 . .
C1FA C3GA H3GC 109.5 . .
H3GA C3GA H3GC 109.5 . .
H3GB C3GA H3GC 109.5 . .
C7EA C2HA C8EA 115.3(15) . .
C7EA C2HA H2HA 108.5 . .
C8EA C2HA H2HA 108.5 . .
C7EA C2HA H2HB 108.5 . .
C8EA C2HA H2HB 108.5 . .
H2HA C2HA H2HB 107.5 . .

loop_
_geom_bond_atom_site_label_1
_geom_bond_atom_site_label_2
_geom_bond_distance
_geom_bond_site_symmetry_2
Tb N1AA 2.315(4) .
Tb N2AA 2.324(4) .
Tb N4AA 2.334(4) .
Tb N3AA 2.335(4) .
Tb N0AA 2.566(4) 3_656
Tb N0AA 2.587(4) .
Tb N 2.588(4) .
Tb N 2.591(4) 3_656
Tb Tb 3.4560(5) 3_656
N C1AA 1.385(7) .
N C6AA 1.392(6) .
N Tb 2.591(4) 3_656
N0AA C7AA 1.379(7) .
N0AA C 1.400(7) .
N0AA Tb 2.566(4) 3_656
C N5AA 1.335(7) .
C C9BA 1.426(8) .
C0AA C2AA 1.374(7) .
C0AA C2BA 1.402(7) .
C0AA C6AA 1.448(7) .
C1AA N6AA 1.323(7) 3_656
C1AA C2AA 1.445(7) .
N1AA C3AA 1.373(7) .
N1AA C3BA 1.388(7) .
N2AA C0BA 1.376(7) .
N2AA C9CA 1.388(7) .
C2AA C1BA 1.392(8) .
C3AA N8AA 1.343(7) .
C3AA C7BA 1.448(8) .
C4AA O 1.362(7) .
C4AA C2BA 1.374(8) .
C4AA C6BA 1.407(8) .
C5AA N9AA 1.326(7) .
C5AA N3AA 1.365(7) .
C5AA C8BA 1.457(8) .
C6AA N5AA 1.308(6) .
N3AA C8AA 1.384(7) .
C7AA N6AA 1.321(7) .
C7AA C5BA 1.434(8) .
C8AA N0BA 1.312(7) .
C8AA C9AA 1.449(8) .
C9AA C8BA 1.382(8) .
C9AA C3CA 1.395(9) .
O C5DA 1.430(7) .
C0BA N9AA 1.335(7) .
C0BA C5CA 1.453(8) .
C1BA C6BA 1.374(8) .
C1BA H1B 0.9300 .
C2BA H2B 0.9300 .
C3BA N0BA 1.323(7) .
C3BA C7CA 1.430(8) .
C4BA C1CA 1.497(9) .
C4BA C8CA 1.523(9) .
C4BA H4BA 0.9700 .
C4BA H4BB 0.9700 .
C5BA C3DA 1.383(8) .
C5BA C9BA 1.397(8) .
O0AA C6BA 1.359(7) .
O0AA C2EA 1.432(9) .
C7BA C2CA 1.373(8) .
C7BA C7CA 1.399(9) .
C8BA C1DA 1.378(8) .
C9BA C0CA 1.403(8) .
C0CA C9DA 1.348(9) .
C0CA H0C 0.9300 .
C1CA C5DA 1.506(8) .
C1CA H1CA 0.9700 .
C1CA H1CB 0.9700 .
C2CA C8DA 1.387(10) .
C2CA H2C 0.9300 .
C3CA C7DA 1.363(10) .
C3CA H3C 0.9300 .
C4CA C5CA 1.360(8) .
C4CA C0DA 1.393(10) .
C4CA H4C 0.9300 .
C5CA C6CA 1.408(9) .
C6CA C2DA 1.377(8) .
C6CA C9CA 1.438(8) .
C7CA C4DA 1.406(8) .
C8CA C5FA 1.467(10) .
C8CA H8CA 0.9700 .
C8CA H8CB 0.9700 .
C9CA N7AA 1.326(7) .
C0DA C5EA 1.377(11) .
C0DA H0D 0.9300 .
C1DA C0EA 1.391(11) .
C1DA H1D 0.9300 .
C2DA C5EA 1.349(9) .
C2DA H2D 0.9300 .
C3DA C6DA 1.360(9) .
C3DA H3D 0.9300 .
C4DA C4EA 1.350(9) .
C4DA H4D 0.9300 .
C5DA H5DA 0.9700 .
C5DA H5DB 0.9700 .
C6DA O1AA 1.347(8) .
C6DA C9DA 1.447(10) .
C7DA C0EA 1.362(11) .
C7DA H7D 0.9300 .
C8DA C4EA 1.376(12) .
C8DA H8D 0.9300 .
C9DA O2AA 1.360(8) .
C0EA H0E 0.9300 .
C1EA C1HA 1.339(18) .
C1EA C3EA 1.531(15) .
C1EA H1EA 0.9700 .
C1EA H1EB 0.9700 .
C2EA C3EA 1.411(12) .
C2EA H2EA 0.9700 .
C2EA H2EB 0.9700 .
C3EA H3EA 0.9700 .
C3EA H3EB 0.9700 .
C4EA H4E 0.9300 .
C5EA H5E 0.9300 .
N6AA C1AA 1.323(7) 3_656
N7AA C2FA 1.307(7) .
N8AA C3FA 1.322(7) .
N4AA C3FA 1.352(7) .
N4AA C2FA 1.378(7) .
C2FA C7FA 1.447(8) .
C3FA C8FA 1.463(8) .
C4FA C6FA 1.488(11) .
C4FA C5FA 1.504(10) .
C4FA H4FA 0.9700 .
C4FA H4FB 0.9700 .
C5FA H5FA 0.9700 .
C5FA H5FB 0.9700 .
O1AA C2GA 1.364(11) .
O2AA C6EA 1.418(12) .
C6FA C1GA 1.517(12) .
C6FA H6FA 0.9700 .
C6FA H6FB 0.9700 .
C7FA C8FA 1.372(8) .
C7FA C9FA 1.399(9) .
C8FA C0GA 1.382(8) .
C9FA C7GA 1.378(10) .
C9FA H9F 0.9300 .
C0GA C6GA 1.386(10) .
C0GA H0G 0.9300 .
C1GA H1GA 0.9600 .
C1GA H1GB 0.9600 .
C1GA H1GC 0.9600 .
C2GA C4GA 1.580(13) .
C2GA H2GA 0.9700 .
C2GA H2GB 0.9700 .
C4GA C5GA 1.437(17) .
C4GA H4GA 0.9700 .
C4GA H4GB 0.9700 .
C5GA C8GA 1.498(16) .
C5GA H5GA 0.9700 .
C5GA H5GB 0.9700 .
C6GA C7GA 1.365(11) .
C6GA H6G 0.9300 .
C7GA H7G 0.9300 .
C8GA C9GA 1.476(18) .
C8GA H8GA 0.9700 .
C8GA H8GB 0.9700 .
C9GA C6HA 1.462(14) .
C9GA H9GA 0.9700 .
C9GA H9GB 0.9700 .
C0HA C3HA 1.440(18) .
C0HA C7HA 1.462(15) .
C0HA H0HA 0.9700 .
C0HA H0HB 0.9700 .
C1HA C3HA 1.583(18) .
C1HA H1HA 0.9700 .
C1HA H1HB 0.9700 .
C3HA H3HA 0.9700 .
C3HA H3HB 0.9700 .
C6HA C8HA 1.496(17) .
C6HA H6HA 0.9700 .
C6HA H6HB 0.9700 .
C7HA C9HA 1.480(19) .
C7HA H7HA 0.9700 .
C7HA H7HB 0.9700 .
C8HA C2IA 1.422(16) .
C8HA H8HA 0.9700 .
C8HA H8HB 0.9700 .
C9HA H9HA 0.9600 .
C9HA H9HB 0.9600 .
C9HA H9HC 0.9600 .
C2IA H2IA 0.9600 .
C2IA H2IB 0.9600 .
C2IA H2IC 0.9600 .
C6EA C7EA 1.544(13) .
C6EA H6EA 0.9700 .
C6EA H6EB 0.9700 .
C7EA C2HA 1.39(2) .
C7EA H7EA 0.9700 .
C7EA H7EB 0.9700 .
C8EA C9EA 1.50(2) .
C8EA C2HA 1.576(19) .
C8EA H8EA 0.9700 .
C8EA H8EB 0.9700 .
C9EA C0FA 1.496(19) .
C9EA H9EA 0.9700 .
C9EA H9EB 0.9700 .
C0FA C1FA 1.50(3) .
C0FA H0FA 0.9700 .
C0FA H0FB 0.9700 .
C1FA C3GA 1.46(3) .
C1FA H1FA 0.9700 .
C1FA H1FB 0.9700 .
C3GA H3GA 0.9600 .
C3GA H3GB 0.9600 .
C3GA H3GC 0.9600 .
C2HA H2HA 0.9700 .
C2HA H2HB 0.9700 .

loop_
_geom_torsion_atom_site_label_1
_geom_torsion_atom_site_label_2
_geom_torsion_atom_site_label_3
_geom_torsion_atom_site_label_4
_geom_torsion
_geom_torsion_site_symmetry_1
_geom_torsion_site_symmetry_4
N1AA Tb N C1AA 27.1(3) . .
N2AA Tb N C1AA 153.8(3) . .
N4AA Tb N C1AA -25.8(5) . .
N3AA Tb N C1AA 101.1(4) . .
N0AA Tb N C1AA -59.1(3) 3_656 .
N0AA Tb N C1AA -171.2(4) . .
N Tb N C1AA -115.3(4) 3_656 .
Tb Tb N C1AA -115.3(4) 3_656 .
N1AA Tb N C6AA -100.6(4) . .
N2AA Tb N C6AA 26.0(5) . .
N4AA Tb N C6AA -153.5(3) . .
N3AA Tb N C6AA -26.6(4) . .
N0AA Tb N C6AA 173.1(4) 3_656 .
N0AA Tb N C6AA 61.1(3) . .
N Tb N C6AA 117.0(4) 3_656 .
Tb Tb N C6AA 117.0(4) 3_656 .
N1AA Tb N Tb 142.40(15) . 3_656
N2AA Tb N Tb -91.0(2) . 3_656
N4AA Tb N Tb 89.5(2) . 3_656
N3AA Tb N Tb -143.57(14) . 3_656
N0AA Tb N Tb 56.18(13) 3_656 3_656
N0AA Tb N Tb -55.88(12) . 3_656
N Tb N Tb 0.0 3_656 3_656
N1AA Tb N0AA C7AA -153.3(3) . .
N2AA Tb N0AA C7AA -25.1(3) . .
N4AA Tb N0AA C7AA 29.8(4) . .
N3AA Tb N0AA C7AA -98.3(3) . .
N0AA Tb N0AA C7AA 118.5(4) 3_656 .
N Tb N0AA C7AA 175.1(4) . .
N Tb N0AA C7AA 62.1(3) 3_656 .
Tb Tb N0AA C7AA 118.5(4) 3_656 .
N1AA Tb N0AA C -29.7(5) . .
N2AA Tb N0AA C 98.5(4) . .
N4AA Tb N0AA C 153.3(3) . .
N3AA Tb N0AA C 25.3(3) . .
N0AA Tb N0AA C -118.0(4) 3_656 .
N Tb N0AA C -61.3(3) . .
N Tb N0AA C -174.3(4) 3_656 .
Tb Tb N0AA C -118.0(4) 3_656 .
N1AA Tb N0AA Tb 88.3(2) . 3_656
N2AA Tb N0AA Tb -143.55(14) . 3_656
N4AA Tb N0AA Tb -88.7(2) . 3_656
N3AA Tb N0AA Tb 143.28(15) . 3_656
N0AA Tb N0AA Tb 0.0 3_656 3_656
N Tb N0AA Tb 56.63(13) . 3_656
N Tb N0AA Tb -56.37(13) 3_656 3_656
C7AA N0AA C N5AA 178.7(5) . .
Tb N0AA C N5AA -46.1(7) 3_656 .
Tb N0AA C N5AA 50.7(6) . .
C7AA N0AA C C9BA -0.2(6) . .
Tb N0AA C C9BA 135.0(4) 3_656 .
Tb N0AA C C9BA -128.2(4) . .
C6AA N C1AA N6AA -180.0(5) . 3_656
Tb N C1AA N6AA 47.6(6) . 3_656
Tb N C1AA N6AA -48.3(6) 3_656 3_656
C6AA N C1AA C2AA -0.7(6) . .
Tb N C1AA C2AA -133.1(4) . .
Tb N C1AA C2AA 131.0(4) 3_656 .
N2AA Tb N1AA C3AA 106.9(4) . .
N4AA Tb N1AA C3AA 44.9(4) . .
N3AA Tb N1AA C3AA 168.4(4) . .
N0AA Tb N1AA C3AA -41.2(4) 3_656 .
N0AA Tb N1AA C3AA -133.3(4) . .
N Tb N1AA C3AA -105.2(4) . .
N Tb N1AA C3AA -11.6(5) 3_656 .
Tb Tb N1AA C3AA -72.9(4) 3_656 .
N2AA Tb N1AA C3BA -105.3(4) . .
N4AA Tb N1AA C3BA -167.3(5) . .
N3AA Tb N1AA C3BA -43.7(4) . .
N0AA Tb N1AA C3BA 106.7(4) 3_656 .
N0AA Tb N1AA C3BA 14.6(6) . .
N Tb N1AA C3BA 42.6(4) . .
N Tb N1AA C3BA 136.2(4) 3_656 .
Tb Tb N1AA C3BA 75.0(4) 3_656 .
N1AA Tb N2AA C0BA 105.2(4) . .
N4AA Tb N2AA C0BA 167.1(5) . .
N3AA Tb N2AA C0BA 43.2(4) . .
N0AA Tb N2AA C0BA -137.5(4) 3_656 .
N0AA Tb N2AA C0BA -43.6(4) . .
N Tb N2AA C0BA -12.7(6) . .
N Tb N2AA C0BA -107.2(4) 3_656 .
Tb Tb N2AA C0BA -75.1(4) 3_656 .
N1AA Tb N2AA C9CA -103.6(4) . .
N4AA Tb N2AA C9CA -41.7(4) . .
N3AA Tb N2AA C9CA -165.5(5) . .
N0AA Tb N2AA C9CA 13.8(6) 3_656 .
N0AA Tb N2AA C9CA 107.6(4) . .
N Tb N2AA C9CA 138.6(4) . .
N Tb N2AA C9CA 44.0(4) 3_656 .
Tb Tb N2AA C9CA 76.2(4) 3_656 .
C2BA C0AA C2AA C1BA 1.3(9) . .
C6AA C0AA C2AA C1BA -179.5(5) . .
C2BA C0AA C2AA C1AA -178.1(5) . .
C6AA C0AA C2AA C1AA 1.1(6) . .
N6AA C1AA C2AA C0AA 179.0(5) 3_656 .
N C1AA C2AA C0AA -0.3(6) . .
N6AA C1AA C2AA C1BA -0.3(9) 3_656 .
N C1AA C2AA C1BA -179.6(6) . .
C3BA N1AA C3AA N8AA 173.8(6) . .
Tb N1AA C3AA N8AA -33.9(8) . .
C3BA N1AA C3AA C7BA -6.1(6) . .
Tb N1AA C3AA C7BA 146.2(4) . .
C1AA N C6AA N5AA -180.0(5) . .
Tb N C6AA N5AA -47.5(6) . .
Tb N C6AA N5AA 49.2(6) 3_656 .
C1AA N C6AA C0AA 1.4(6) . .
Tb N C6AA C0AA 133.8(4) . .
Tb N C6AA C0AA -129.5(4) 3_656 .
C2AA C0AA C6AA N5AA 179.7(5) . .
C2BA C0AA C6AA N5AA -1.2(9) . .
C2AA C0AA C6AA N -1.6(6) . .
C2BA C0AA C6AA N 177.5(6) . .
N9AA C5AA N3AA C8AA -171.8(6) . .
C8BA C5AA N3AA C8AA 4.5(6) . .
N9AA C5AA N3AA Tb 32.0(8) . .
C8BA C5AA N3AA Tb -151.7(4) . .
N1AA Tb N3AA C5AA -166.9(4) . .
N2AA Tb N3AA C5AA -43.1(4) . .
N4AA Tb N3AA C5AA -104.9(4) . .
N0AA Tb N3AA C5AA 137.6(4) 3_656 .
N0AA Tb N3AA C5AA 43.6(4) . .
N Tb N3AA C5AA 107.0(4) . .
N Tb N3AA C5AA 13.1(5) 3_656 .
Tb Tb N3AA C5AA 75.3(4) 3_656 .
N1AA Tb N3AA C8AA 40.4(4) . .
N2AA Tb N3AA C8AA 164.2(4) . .
N4AA Tb N3AA C8AA 102.4(4) . .
N0AA Tb N3AA C8AA -15.1(5) 3_656 .
N0AA Tb N3AA C8AA -109.0(4) . .
N Tb N3AA C8AA -45.6(4) . .
N Tb N3AA C8AA -139.6(4) 3_656 .
Tb Tb N3AA C8AA -77.4(4) 3_656 .
C N0AA C7AA N6AA -179.7(5) . .
Tb N0AA C7AA N6AA 45.4(6) 3_656 .
Tb N0AA C7AA N6AA -51.6(6) . .
C N0AA C7AA C5BA 0.6(6) . .
Tb N0AA C7AA C5BA -134.4(4) 3_656 .
Tb N0AA C7AA C5BA 128.7(4) . .
C5AA N3AA C8AA N0BA 175.6(5) . .
Tb N3AA C8AA N0BA -28.0(8) . .
C5AA N3AA C8AA C9AA -4.4(6) . .
Tb N3AA C8AA C9AA 152.0(4) . .
N0BA C8AA C9AA C8BA -177.4(5) . .
N3AA C8AA C9AA C8BA 2.5(7) . .
N0BA C8AA C9AA C3CA 2.6(11) . .
N3AA C8AA C9AA C3CA -177.4(7) . .
C2BA C4AA O C5DA -3.1(9) . .
C6BA C4AA O C5DA 178.0(6) . .
C9CA N2AA C0BA N9AA 172.1(6) . .
Tb N2AA C0BA N9AA -32.4(8) . .
C9CA N2AA C0BA C5CA -5.4(6) . .
Tb N2AA C0BA C5CA 150.1(4) . .
C0AA C2AA C1BA C6BA -1.8(9) . .
C1AA C2AA C1BA C6BA 177.5(6) . .
O C4AA C2BA C0AA 178.6(6) . .
C6BA C4AA C2BA C0AA -2.6(9) . .
C2AA C0AA C2BA C4AA 0.9(8) . .
C6AA C0AA C2BA C4AA -178.1(6) . .
C3AA N1AA C3BA N0BA -172.6(6) . .
Tb N1AA C3BA N0BA 35.1(8) . .
C3AA N1AA C3BA C7CA 5.4(6) . .
Tb N1AA C3BA C7CA -146.8(4) . .
N6AA C7AA C5BA C3DA 2.7(9) . .
N0AA C7AA C5BA C3DA -177.5(6) . .
N6AA C7AA C5BA C9BA 179.5(5) . .
N0AA C7AA C5BA C9BA -0.7(6) . .
C2EA O0AA C6BA C1BA -13.9(11) . .
C2EA O0AA C6BA C4AA 166.9(7) . .
C2AA C1BA C6BA O0AA -179.0(6) . .
C2AA C1BA C6BA C4AA 0.1(9) . .
O C4AA C6BA O0AA 0.3(8) . .
C2BA C4AA C6BA O0AA -178.6(6) . .
O C4AA C6BA C1BA -178.9(6) . .
C2BA C4AA C6BA C1BA 2.2(10) . .
N8AA C3AA C7BA C2CA 6.7(11) . .
N1AA C3AA C7BA C2CA -173.4(7) . .
N8AA C3AA C7BA C7CA -175.4(6) . .
N1AA C3AA C7BA C7CA 4.5(7) . .
C3CA C9AA C8BA C1DA 1.3(10) . .
C8AA C9AA C8BA C1DA -178.6(6) . .
C3CA C9AA C8BA C5AA -179.9(6) . .
C8AA C9AA C8BA C5AA 0.2(7) . .
N9AA C5AA C8BA C1DA -7.8(11) . .
N3AA C5AA C8BA C1DA 175.7(7) . .
N9AA C5AA C8BA C9AA 173.6(5) . .
N3AA C5AA C8BA C9AA -2.9(7) . .
C3DA C5BA C9BA C0CA 0.4(9) . .
C7AA C5BA C9BA C0CA -176.8(5) . .
C3DA C5BA C9BA C 177.8(5) . .
C7AA C5BA C9BA C 0.6(6) . .
N5AA C C9BA C5BA -179.2(5) . .
N0AA C C9BA C5BA -0.3(6) . .
N5AA C C9BA C0CA -2.2(10) . .
N0AA C C9BA C0CA 176.7(6) . .
C5BA C9BA C0CA C9DA 0.7(10) . .
C C9BA C0CA C9DA -175.9(7) . .
C8CA C4BA C1CA C5DA -177.6(6) . .
C7CA C7BA C2CA C8DA -0.8(11) . .
C3AA C7BA C2CA C8DA 176.9(8) . .
C8BA C9AA C3CA C7DA -1.0(11) . .
C8AA C9AA C3CA C7DA 178.9(7) . .
C0DA C4CA C5CA C6CA -1.2(11) . .
C0DA C4CA C5CA C0BA 177.2(7) . .
N9AA C0BA C5CA C4CA 7.1(11) . .
N2AA C0BA C5CA C4CA -175.4(7) . .
N9AA C0BA C5CA C6CA -174.3(6) . .
N2AA C0BA C5CA C6CA 3.2(7) . .
C4CA C5CA C6CA C2DA 0.0(10) . .
C0BA C5CA C6CA C2DA -178.8(6) . .
C4CA C5CA C6CA C9CA 179.0(6) . .
C0BA C5CA C6CA C9CA 0.2(6) . .
C2CA C7BA C7CA C4DA 0.5(10) . .
C3AA C7BA C7CA C4DA -177.8(6) . .
C2CA C7BA C7CA C3BA 177.2(6) . .
C3AA C7BA C7CA C3BA -1.1(7) . .
N0BA C3BA C7CA C7BA 175.5(6) . .
N1AA C3BA C7CA C7BA -2.6(7) . .
N0BA C3BA C7CA C4DA -8.5(11) . .
N1AA C3BA C7CA C4DA 173.4(7) . .
C1CA C4BA C8CA C5FA -178.5(6) . .
C0BA N2AA C9CA N7AA -173.7(6) . .
Tb N2AA C9CA N7AA 30.9(8) . .
C0BA N2AA C9CA C6CA 5.5(6) . .
Tb N2AA C9CA C6CA -149.9(4) . .
C2DA C6CA C9CA N7AA -5.5(11) . .
C5CA C6CA C9CA N7AA 175.7(5) . .
C2DA C6CA C9CA N2AA 175.3(7) . .
C5CA C6CA C9CA N2AA -3.5(7) . .
C5CA C4CA C0DA C5EA 1.2(12) . .
C9AA C8BA C1DA C0EA -0.2(11) . .
C5AA C8BA C1DA C0EA -178.6(7) . .
C5CA C6CA C2DA C5EA 1.4(10) . .
C9CA C6CA C2DA C5EA -177.3(7) . .
C9BA C5BA C3DA C6DA -1.8(9) . .
C7AA C5BA C3DA C6DA 174.6(7) . .
C7BA C7CA C4DA C4EA 0.5(10) . .
C3BA C7CA C4DA C4EA -175.2(7) . .
C4AA O C5DA C1CA -172.6(6) . .
C4BA C1CA C5DA O 176.6(6) . .
C5BA C3DA C6DA O1AA -176.5(8) . .
C5BA C3DA C6DA C9DA 2.0(11) . .
C9AA C3CA C7DA C0EA -0.4(13) . .
C7BA C2CA C8DA C4EA 0.2(13) . .
C9BA C0CA C9DA O2AA 176.4(8) . .
C9BA C0CA C9DA C6DA -0.5(12) . .
O1AA C6DA C9DA C0CA 177.8(8) . .
C3DA C6DA C9DA C0CA -0.9(13) . .
O1AA C6DA C9DA O2AA 0.5(12) . .
C3DA C6DA C9DA O2AA -178.1(8) . .
C3CA C7DA C0EA C1DA 1.6(15) . .
C8BA C1DA C0EA C7DA -1.2(13) . .
C6BA O0AA C2EA C3EA 91.3(9) . .
O0AA C2EA C3EA C1EA 179.3(9) . .
C1HA C1EA C3EA C2EA 74.3(19) . .
C7CA C4DA C4EA C8DA -1.1(12) . .
C2CA C8DA C4EA C4DA 0.8(14) . .
C6CA C2DA C5EA C0DA -1.5(12) . .
C4CA C0DA C5EA C2DA 0.2(14) . .
N C6AA N5AA C -0.7(8) . .
C0AA C6AA N5AA C 177.7(5) . .
N0AA C N5AA C6AA -1.5(8) . .
C9BA C N5AA C6AA 177.3(5) . .
N0AA C7AA N6AA C1AA 2.7(8) . 3_656
C5BA C7AA N6AA C1AA -177.5(5) . 3_656
N2AA C9CA N7AA C2FA 5.0(9) . .
C6CA C9CA N7AA C2FA -174.1(5) . .
N1AA C3AA N8AA C3FA -3.7(9) . .
C7BA C3AA N8AA C3FA 176.1(6) . .
N3AA C5AA N9AA C0BA 3.5(9) . .
C8BA C5AA N9AA C0BA -172.4(6) . .
N2AA C0BA N9AA C5AA -3.4(9) . .
C5CA C0BA N9AA C5AA 173.8(6) . .
N1AA Tb N4AA C3FA -43.3(4) . .
N2AA Tb N4AA C3FA -167.0(4) . .
N3AA Tb N4AA C3FA -105.5(4) . .
N0AA Tb N4AA C3FA 42.4(4) 3_656 .
N0AA Tb N4AA C3FA 134.8(4) . .
N Tb N4AA C3FA 12.7(5) . .
N Tb N4AA C3FA 106.1(4) 3_656 .
Tb Tb N4AA C3FA 74.3(4) 3_656 .
N1AA Tb N4AA C2FA 163.8(4) . .
N2AA Tb N4AA C2FA 40.1(4) . .
N3AA Tb N4AA C2FA 101.6(4) . .
N0AA Tb N4AA C2FA -110.5(4) 3_656 .
N0AA Tb N4AA C2FA -18.1(5) . .
N Tb N4AA C2FA -140.2(4) . .
N Tb N4AA C2FA -46.8(4) 3_656 .
Tb Tb N4AA C2FA -78.7(4) 3_656 .
N3AA C8AA N0BA C3BA -4.7(9) . .
C9AA C8AA N0BA C3BA 175.3(5) . .
N1AA C3BA N0BA C8AA 1.1(9) . .
C7CA C3BA N0BA C8AA -176.7(5) . .
C9CA N7AA C2FA N4AA -6.5(9) . .
C9CA N7AA C2FA C7FA 173.1(5) . .
C3FA N4AA C2FA N7AA 175.9(5) . .
Tb N4AA C2FA N7AA -27.9(8) . .
C3FA N4AA C2FA C7FA -3.7(6) . .
Tb N4AA C2FA C7FA 152.4(4) . .
C3AA N8AA C3FA N4AA 5.3(9) . .
C3AA N8AA C3FA C8FA -171.0(5) . .
C2FA N4AA C3FA N8AA -173.0(6) . .
Tb N4AA C3FA N8AA 30.6(8) . .
C2FA N4AA C3FA C8FA 3.7(6) . .
Tb N4AA C3FA C8FA -152.7(4) . .
C4BA C8CA C5FA C4FA -175.4(6) . .
C6FA C4FA C5FA C8CA -178.8(7) . .
C3DA C6DA O1AA C2GA -12.9(16) . .
C9DA C6DA O1AA C2GA 168.6(10) . .
C0CA C9DA O2AA C6EA 2.4(16) . .
C6DA C9DA O2AA C6EA 179.5(10) . .
C5FA C4FA C6FA C1GA -176.2(8) . .
N7AA C2FA C7FA C8FA -177.3(5) . .
N4AA C2FA C7FA C8FA 2.3(6) . .
N7AA C2FA C7FA C9FA 2.9(10) . .
N4AA C2FA C7FA C9FA -177.4(6) . .
C9FA C7FA C8FA C0GA 0.8(10) . .
C2FA C7FA C8FA C0GA -179.0(6) . .
C9FA C7FA C8FA C3FA 179.7(6) . .
C2FA C7FA C8FA C3FA -0.1(6) . .
N8AA C3FA C8FA C7FA 174.7(5) . .
N4AA C3FA C8FA C7FA -2.2(6) . .
N8AA C3FA C8FA C0GA -6.6(11) . .
N4AA C3FA C8FA C0GA 176.5(7) . .
C8FA C7FA C9FA C7GA -1.0(11) . .
C2FA C7FA C9FA C7GA 178.7(7) . .
C7FA C8FA C0GA C6GA 0.3(10) . .
C3FA C8FA C0GA C6GA -178.2(7) . .
C6DA O1AA C2GA C4GA -175.0(9) . .
O1AA C2GA C4GA C5GA 45.5(17) . .
C2GA C4GA C5GA C8GA 175.5(11) . .
C8FA C0GA C6GA C7GA -1.1(12) . .
C0GA C6GA C7GA C9FA 0.9(14) . .
C7FA C9FA C7GA C6GA 0.2(13) . .
C4GA C5GA C8GA C9GA 162.0(14) . .
C5GA C8GA C9GA C6HA 177.1(10) . .
C3EA C1EA C1HA C3HA 177.8(11) . .
C7HA C0HA C3HA C1HA -179.8(14) . .
C1EA C1HA C3HA C0HA 162.9(17) . .
C8GA C9GA C6HA C8HA 177.6(12) . .
C3HA C0HA C7HA C9HA 174.9(15) . .
C9GA C6HA C8HA C2IA 176.8(14) . .
C9DA O2AA C6EA C7EA 171.5(11) . .
O2AA C6EA C7EA C2HA 87.0(18) . .
C2HA C8EA C9EA C0FA -175.2(14) . .
C8EA C9EA C0FA C1FA -156(2) . .
C9EA C0FA C1FA C3GA -94(3) . .
C6EA C7EA C2HA C8EA 179.3(15) . .
C9EA C8EA C2HA C7EA -87(2) . .
